data_4083348
loop_
_publ_author_name
'Ro\,sca, Sorin-Claudiu'
'Roisnel, Thierry'
'Dorcet, Vincent'
'Carpentier, Jean-Fran\,cois'
'Sarazin, Yann'

_publ_section_title
;
 Potassium and Well-Defined Neutral and Cationic Calcium Fluoroalkoxide
 Complexes: Structural Features and Reactivity
;
_journal_issue 20
_journal_name_full Organometallics
_journal_page_first 5630
_journal_paper_doi 10.1021/om500343w
_journal_volume 33
_journal_year 2014
_chemical_compound_source 'synthesis as described'
_chemical_formula_moiety 'C12 H19 F6 N O4'
_chemical_formula_sum 'C12 H19 F6 N O4'
_chemical_formula_weight 355.28
_chemical_name_systematic
;
 ?
;
_space_group_IT_number 2
_symmetry_cell_setting triclinic
_symmetry_Int_Tables_number 2
_symmetry_space_group_name_Hall '-P 1'
_symmetry_space_group_name_H-M 'P -1'
_atom_sites_solution_hydrogens geom
_atom_sites_solution_primary direct
_atom_sites_solution_secondary difmap
_audit_conform_dict_location ftp://ftp.iucr.org/pub/cif_core.dic
_audit_conform_dict_name cif_core.dic
_audit_conform_dict_version 2.3
_audit_creation_date 2013-04-22T12:15:05-00:00
_audit_creation_method 'WinGX routine CIF_UPDATE'
_cell_angle_alpha 76.042(5)
_cell_angle_beta 79.886(5)
_cell_angle_gamma 73.457(5)
_cell_formula_units_Z 2
_cell_length_a 6.3333(7)
_cell_length_b 9.6400(12)
_cell_length_c 13.1860(14)
_cell_measurement_reflns_used 1734
_cell_measurement_temperature 150(2)
_cell_measurement_theta_max 26.85
_cell_measurement_theta_min 2.48
_cell_measurement_wavelength 0.71073
_cell_volume 743.97(15)
_computing_cell_refinement 'Bruker APEX2 (Bruker, 2006)'
_computing_data_collection 'Bruker APEX2 (Bruker, 2006)'
_computing_data_reduction 'Bruker APEX2 (Bruker, 2006)'
_computing_molecular_graphics 'Ortep-3 for Windows (Farrugia, 1997)'
_computing_publication_material
;
           WinGX publication routines (Farrugia, 2012),
           CRYSCAL (T. Roisnel, local program)
;
_computing_structure_refinement 'SHELXL-97 (Sheldrick, 1997)'
_computing_structure_solution 'SIR97 (Altomare et al., 1999)'
_diffrn_ambient_temperature 150(2)
_diffrn_detector 'CCD plate'
_diffrn_measured_fraction_theta_full 0.962
_diffrn_measured_fraction_theta_max 0.93
_diffrn_measurement_device_type 'APEXII, Bruker-AXS'
_diffrn_measurement_method 'CCD rotation images, thin slices'
_diffrn_radiation_monochromator graphite
_diffrn_radiation_probe x-ray
_diffrn_radiation_type MoK\a
_diffrn_radiation_wavelength 0.71073
_diffrn_reflns_av_R_equivalents 0.0382
_diffrn_reflns_av_unetI/netI 0.0663
_diffrn_reflns_limit_h_max 7
_diffrn_reflns_limit_h_min -8
_diffrn_reflns_limit_k_max 12
_diffrn_reflns_limit_k_min -12
_diffrn_reflns_limit_l_max 17
_diffrn_reflns_limit_l_min -17
_diffrn_reflns_number 6366
_diffrn_reflns_theta_full 25
_diffrn_reflns_theta_max 27.46
_diffrn_reflns_theta_min 3.02
_exptl_absorpt_coefficient_mu 0.164
_exptl_absorpt_correction_T_max 0.976
_exptl_absorpt_correction_T_min 0.800
_exptl_absorpt_correction_type multi-scan
_exptl_absorpt_process_details
;
  [Sheldrick, G.M. (2002). SADABS Bruker AXS Inc., Madison, Wisconsin, USA]
;
_exptl_crystal_colour colourless
_exptl_crystal_density_diffrn 1.586
_exptl_crystal_density_method 'not measured'
_exptl_crystal_description prism
_exptl_crystal_F_000 368
_exptl_crystal_size_max 0.59
_exptl_crystal_size_mid 0.26
_exptl_crystal_size_min 0.15
_refine_diff_density_max 0.287
_refine_diff_density_min -0.276
_refine_diff_density_rms 0.057
_refine_ls_extinction_method none
_refine_ls_goodness_of_fit_ref 0.997
_refine_ls_hydrogen_treatment mixed
_refine_ls_matrix_type full
_refine_ls_number_parameters 217
_refine_ls_number_reflns 3177
_refine_ls_number_restraints 0
_refine_ls_restrained_S_all 0.997
_refine_ls_R_factor_all 0.0892
_refine_ls_R_factor_gt 0.0511
_refine_ls_shift/su_max 0.001
_refine_ls_shift/su_mean 0
_refine_ls_structure_factor_coef Fsqd
_refine_ls_weighting_details 'calc w=1/[\s^2^(Fo^2^)+(0.0733P)^2^+0.0000P] where P=(Fo^2^+2Fc^2^)/3'
_refine_ls_weighting_scheme calc
_refine_ls_wR_factor_gt 0.1273
_refine_ls_wR_factor_ref 0.1446
_reflns_number_gt 1965
_reflns_number_total 3177
_reflns_threshold_expression >2sigma(I)
_cod_data_source_file om500343w_si_003.cif
_cod_data_source_block {RO1}H
_cod_database_code 4083348

loop_
_symmetry_equiv_pos_as_xyz
'x, y, z'
'-x, -y, -z'

loop_
_atom_site_label
_atom_site_type_symbol
_atom_site_fract_x
_atom_site_fract_y
_atom_site_fract_z
_atom_site_U_iso_or_equiv
_atom_site_adp_type
_atom_site_occupancy
_atom_site_symmetry_multiplicity
_atom_site_calc_flag
_atom_site_refinement_flags
_atom_site_disorder_assembly
_atom_site_disorder_group
N1 N 0.5463(3) 0.3027(2) 0.25575(14) 0.0252(5) Uani 1 1 d . . .
C2A C 0.4536(4) 0.2087(3) 0.34854(18) 0.0294(6) Uani 0.5 1 d P A 1
H2A1 H 0.2938 0.2249 0.3438 0.035 Uiso 0.5 1 calc PR A 1
H2A2 H 0.4659 0.2418 0.4122 0.035 Uiso 0.5 1 calc PR A 1
C3A C 0.563(2) 0.0421(18) 0.3629(13) 0.0246(17) Uani 0.5 1 d P A 1
H3A1 H 0.4875 -0.0134 0.425 0.029 Uiso 0.5 1 calc PR A 1
H3A2 H 0.5568 0.0052 0.2999 0.029 Uiso 0.5 1 calc PR A 1
O4A O 0.7855(12) 0.0271(7) 0.3776(6) 0.0264(9) Uani 0.5 1 d P A 1
C5A C 0.9277(8) -0.1115(5) 0.3592(4) 0.0309(6) Uani 0.5 1 d P A 1
H5A1 H 0.887 -0.1364 0.2979 0.037 Uiso 0.5 1 calc PR A 1
H5A2 H 0.9097 -0.1904 0.4214 0.037 Uiso 0.5 1 calc PR A 1
C6A C 1.1625(9) -0.1020(6) 0.3388(4) 0.0309(6) Uani 0.5 1 d P A 1
H6A1 H 1.1983 -0.0681 0.3974 0.037 Uiso 0.5 1 calc PR A 1
H6A2 H 1.2618 -0.2013 0.3357 0.037 Uiso 0.5 1 calc PR A 1
C2B C 0.4536(4) 0.2087(3) 0.34854(18) 0.0294(6) Uani 0.5 1 d P A 2
H2B1 H 0.3053 0.2027 0.3386 0.035 Uiso 0.5 1 calc PR A 2
H2B2 H 0.4405 0.2482 0.4127 0.035 Uiso 0.5 1 calc PR A 2
C3B C 0.614(2) 0.0618(18) 0.3564(13) 0.0246(17) Uani 0.5 1 d P A 2
H3B1 H 0.5499 -0.0127 0.4082 0.029 Uiso 0.5 1 calc PR A 2
H3B2 H 0.6456 0.0322 0.2874 0.029 Uiso 0.5 1 calc PR A 2
O4B O 0.8162(12) 0.0676(7) 0.3887(6) 0.0264(9) Uani 0.5 1 d P A 2
C5B C 0.9818(9) -0.0683(5) 0.4022(4) 0.0309(6) Uani 0.5 1 d P A 2
H5B1 H 0.9154 -0.146 0.4486 0.037 Uiso 0.5 1 calc PR A 2
H5B2 H 1.1002 -0.058 0.4377 0.037 Uiso 0.5 1 calc PR A 2
C6B C 1.0844(9) -0.1173(6) 0.2995(4) 0.0309(6) Uani 0.5 1 d P A 2
H6B1 H 1.1907 -0.2156 0.3125 0.037 Uiso 0.5 1 calc PR A 2
H6B2 H 0.9688 -0.1218 0.2595 0.037 Uiso 0.5 1 calc PR A 2
O7 O 1.2000(3) -0.0015(2) 0.24168(13) 0.0392(5) Uani 1 1 d . . .
C8 C 1.2126(5) -0.0194(3) 0.1373(2) 0.0417(7) Uani 1 1 d . A .
H8A H 1.1629 -0.1082 0.1379 0.05 Uiso 1 1 calc R . .
H8B H 1.3684 -0.0343 0.1045 0.05 Uiso 1 1 calc R . .
C9 C 1.0715(4) 0.1126(3) 0.07425(18) 0.0334(6) Uani 1 1 d . . .
H9A H 1.1121 0.2028 0.0784 0.04 Uiso 1 1 calc R A .
H9B H 1.0956 0.1039 -0.0004 0.04 Uiso 1 1 calc R . .
O10 O 0.8441(3) 0.12343(18) 0.11406(13) 0.0321(4) Uani 1 1 d . A .
C11 C 0.6967(4) 0.2604(3) 0.07519(18) 0.0317(6) Uani 1 1 d . . .
H11A H 0.6526 0.2579 0.0074 0.038 Uiso 1 1 calc R A .
H11B H 0.771 0.3414 0.0632 0.038 Uiso 1 1 calc R . .
C12 C 0.4931(4) 0.2873(3) 0.15502(17) 0.0293(6) Uani 1 1 d . A .
H12A H 0.3845 0.3783 0.1255 0.035 Uiso 1 1 calc R . .
H12B H 0.4233 0.2039 0.1681 0.035 Uiso 1 1 calc R . .
C13 C 0.5358(4) 0.4514(3) 0.2647(2) 0.0302(6) Uani 1 1 d . A .
H13A H 0.4407 0.4736 0.3299 0.036 Uiso 1 1 calc R . .
H13B H 0.4686 0.5229 0.2042 0.036 Uiso 1 1 calc R . .
C14 C 0.7756(4) 0.4687(2) 0.26734(17) 0.0241(5) Uani 1 1 d . . .
O15 O 0.9390(3) 0.34355(18) 0.24788(12) 0.0266(4) Uani 1 1 d . A .
H15 H 0.881(5) 0.275(3) 0.255(2) 0.05 Uiso 1 1 d . . .
C16 C 0.8205(4) 0.5982(3) 0.18211(18) 0.0288(6) Uani 1 1 d . A .
F17 F 0.8049(3) 0.57825(17) 0.08667(11) 0.0491(5) Uani 1 1 d . . .
F18 F 0.6765(3) 0.72633(16) 0.19353(12) 0.0461(4) Uani 1 1 d . . .
F19 F 1.0233(2) 0.61805(17) 0.17678(11) 0.0413(4) Uani 1 1 d . . .
C20 C 0.7977(4) 0.4920(3) 0.37585(18) 0.0299(6) Uani 1 1 d . A .
F21 F 0.6534(2) 0.61368(17) 0.40123(12) 0.0471(4) Uani 1 1 d . . .
F22 F 0.9999(2) 0.50219(19) 0.38351(11) 0.0455(4) Uani 1 1 d . . .
F23 F 0.7590(3) 0.37759(18) 0.45046(10) 0.0468(4) Uani 1 1 d . . .

loop_
_atom_site_aniso_label
_atom_site_aniso_U_11
_atom_site_aniso_U_22
_atom_site_aniso_U_33
_atom_site_aniso_U_23
_atom_site_aniso_U_13
_atom_site_aniso_U_12
N1 0.0273(11) 0.0262(11) 0.0228(10) -0.0042(8) -0.0079(8) -0.0057(9)
C2A 0.0295(14) 0.0318(14) 0.0270(12) -0.0059(11) -0.0052(11) -0.0070(11)
C3A 0.031(6) 0.024(4) 0.0224(19) 0.002(2) 0.001(3) -0.020(3)
O4A 0.025(2) 0.028(3) 0.0305(17) -0.0104(18) -0.0116(13) -0.0045(17)
C5A 0.0368(17) 0.0252(13) 0.0286(16) -0.0031(11) -0.0100(11) -0.0026(12)
C6A 0.0368(17) 0.0252(13) 0.0286(16) -0.0031(11) -0.0100(11) -0.0026(12)
C2B 0.0295(14) 0.0318(14) 0.0270(12) -0.0059(11) -0.0052(11) -0.0070(11)
C3B 0.031(6) 0.024(4) 0.0224(19) 0.002(2) 0.001(3) -0.020(3)
O4B 0.025(2) 0.028(3) 0.0305(17) -0.0104(18) -0.0116(13) -0.0045(17)
C5B 0.0368(17) 0.0252(13) 0.0286(16) -0.0031(11) -0.0100(11) -0.0026(12)
C6B 0.0368(17) 0.0252(13) 0.0286(16) -0.0031(11) -0.0100(11) -0.0026(12)
O7 0.0412(11) 0.0395(11) 0.0322(9) 0.0011(8) -0.0038(8) -0.0102(9)
C8 0.0426(16) 0.0366(15) 0.0527(17) -0.0267(13) -0.0093(14) -0.0039(13)
C9 0.0344(15) 0.0408(16) 0.0299(13) -0.0187(12) -0.0046(11) -0.0073(13)
O10 0.0315(10) 0.0289(9) 0.0389(9) -0.0115(8) -0.0077(8) -0.0061(8)
C11 0.0398(15) 0.0339(14) 0.0256(12) -0.0094(11) -0.0123(11) -0.0076(12)
C12 0.0308(14) 0.0326(14) 0.0269(12) -0.0049(10) -0.0128(11) -0.0073(12)
C13 0.0233(13) 0.0277(13) 0.0396(14) -0.0089(11) -0.0058(11) -0.0034(11)
C14 0.0233(12) 0.0236(12) 0.0253(12) -0.0088(10) -0.0031(10) -0.0023(10)
O15 0.0236(9) 0.0254(9) 0.0320(9) -0.0130(8) -0.0040(7) -0.0019(7)
C16 0.0286(14) 0.0312(14) 0.0300(12) -0.0117(11) -0.0051(11) -0.0073(11)
F17 0.0842(13) 0.0453(10) 0.0263(8) -0.0036(7) -0.0112(8) -0.0299(9)
F18 0.0457(10) 0.0260(8) 0.0585(10) -0.0051(7) -0.0045(8) 0.0000(7)
F19 0.0362(9) 0.0428(9) 0.0480(9) -0.0086(7) -0.0010(7) -0.0176(7)
C20 0.0281(14) 0.0336(14) 0.0292(13) -0.0139(11) -0.0027(11) -0.0037(11)
F21 0.0465(10) 0.0498(10) 0.0465(9) -0.0319(8) 0.0036(8) -0.0015(8)
F22 0.0379(9) 0.0720(12) 0.0380(8) -0.0259(8) -0.0104(7) -0.0161(8)
F23 0.0638(11) 0.0516(10) 0.0248(8) -0.0057(7) -0.0032(7) -0.0171(9)

loop_
_atom_type_symbol
_atom_type_description
_atom_type_scat_dispersion_real
_atom_type_scat_dispersion_imag
_atom_type_scat_source
C C 0.0033 0.0016 'International Tables Vol C Tables 4.2.6.8 and 6.1.1.4'
H H 0 0 'International Tables Vol C Tables 4.2.6.8 and 6.1.1.4'
N N 0.0061 0.0033 'International Tables Vol C Tables 4.2.6.8 and 6.1.1.4'
O O 0.0106 0.006 'International Tables Vol C Tables 4.2.6.8 and 6.1.1.4'
F F 0.0171 0.0103 'International Tables Vol C Tables 4.2.6.8 and 6.1.1.4'

loop_
_geom_angle_atom_site_label_1
_geom_angle_atom_site_label_2
_geom_angle_atom_site_label_3
_geom_angle
C13 N1 C2A 116.88(18)
C13 N1 C12 115.99(19)
C2A N1 C12 113.51(18)
N1 C2A C3A 115.7(5)
N1 C2A H2A1 108.3
C3A C2A H2A1 108.3
N1 C2A H2A2 108.3
C3A C2A H2A2 108.3
H2A1 C2A H2A2 107.4
O4A C3A C2A 104.9(7)
O4A C3A H3A1 110.8
C2A C3A H3A1 110.8
O4A C3A H3A2 110.8
C2A C3A H3A2 110.8
H3A1 C3A H3A2 108.9
C3A O4A C5A 111.9(7)
O4A C5A C6A 109.6(4)
O4A C5A H5A1 109.7
C6A C5A H5A1 109.7
O4A C5A H5A2 109.7
C6A C5A H5A2 109.7
H5A1 C5A H5A2 108.2
O7 C6A C5A 111.0(4)
O7 C6A H6A1 109.4
C5A C6A H6A1 109.4
O7 C6A H6A2 109.4
C5A C6A H6A2 109.4
H6A1 C6A H6A2 108
O4B C3B H3B1 109.7
O4B C3B H3B2 109.7
H3B1 C3B H3B2 108.2
C5B O4B C3B 115.3(8)
O4B C5B C6B 113.3(5)
O4B C5B H5B1 108.9
C6B C5B H5B1 108.9
O4B C5B H5B2 108.9
C6B C5B H5B2 108.9
H5B1 C5B H5B2 107.7
O7 C6B C5B 104.1(4)
O7 C6B H6B1 110.9
C5B C6B H6B1 110.9
O7 C6B H6B2 110.9
C5B C6B H6B2 110.9
H6B1 C6B H6B2 109
C8 O7 C6A 129.1(3)
C8 O7 C6B 100.3(3)
O7 C8 C9 110.7(2)
O7 C8 H8A 109.5
C9 C8 H8A 109.5
O7 C8 H8B 109.5
C9 C8 H8B 109.5
H8A C8 H8B 108.1
O10 C9 C8 109.4(2)
O10 C9 H9A 109.8
C8 C9 H9A 109.8
O10 C9 H9B 109.8
C8 C9 H9B 109.8
H9A C9 H9B 108.3
C11 O10 C9 114.55(19)
O10 C11 C12 108.95(19)
O10 C11 H11A 109.9
C12 C11 H11A 109.9
O10 C11 H11B 109.9
C12 C11 H11B 109.9
H11A C11 H11B 108.3
N1 C12 C11 112.42(19)
N1 C12 H12A 109.1
C11 C12 H12A 109.1
N1 C12 H12B 109.1
C11 C12 H12B 109.1
H12A C12 H12B 107.9
N1 C13 C14 110.58(19)
N1 C13 H13A 109.5
C14 C13 H13A 109.5
N1 C13 H13B 109.5
C14 C13 H13B 109.5
H13A C13 H13B 108.1
O15 C14 C16 107.03(17)
O15 C14 C20 107.75(18)
C16 C14 C20 110.14(18)
O15 C14 C13 111.53(18)
C16 C14 C13 109.96(19)
C20 C14 C13 110.35(18)
C14 O15 H15 109(2)
F18 C16 F19 106.67(19)
F18 C16 F17 106.4(2)
F19 C16 F17 105.76(19)
F18 C16 C14 112.82(19)
F19 C16 C14 113.9(2)
F17 C16 C14 110.79(18)
F22 C20 F23 106.9(2)
F22 C20 F21 107.01(19)
F23 C20 F21 106.81(18)
F22 C20 C14 112.82(18)
F23 C20 C14 109.93(19)
F21 C20 C14 113.0(2)

loop_
_geom_bond_atom_site_label_1
_geom_bond_atom_site_label_2
_geom_bond_distance
N1 C13 1.449(3)
N1 C2A 1.476(3)
N1 C12 1.477(3)
C2A C3A 1.536(18)
C2A H2A1 0.99
C2A H2A2 0.99
C3A O4A 1.420(14)
C3A H3A1 0.99
C3A H3A2 0.99
O4A C5A 1.432(9)
C5A C6A 1.489(7)
C5A H5A1 0.99
C5A H5A2 0.99
C6A O7 1.436(5)
C6A H6A1 0.99
C6A H6A2 0.99
C3B O4B 1.437(13)
C3B H3B1 0.99
C3B H3B2 0.99
O4B C5B 1.421(9)
C5B C6B 1.517(7)
C5B H5B1 0.99
C5B H5B2 0.99
C6B O7 1.491(5)
C6B H6B1 0.99
C6B H6B2 0.99
O7 C8 1.414(3)
C8 C9 1.487(4)
C8 H8A 0.99
C8 H8B 0.99
C9 O10 1.427(3)
C9 H9A 0.99
C9 H9B 0.99
O10 C11 1.420(3)
C11 C12 1.517(3)
C11 H11A 0.99
C11 H11B 0.99
C12 H12A 0.99
C12 H12B 0.99
C13 C14 1.581(3)
C13 H13A 0.99
C13 H13B 0.99
C14 O15 1.392(3)
C14 C16 1.522(3)
C14 C20 1.536(3)
O15 H15 0.82(3)
C16 F18 1.334(3)
C16 F19 1.339(3)
C16 F17 1.342(3)
C20 F22 1.335(3)
C20 F23 1.338(3)
C20 F21 1.340(3)

loop_
_geom_torsion_atom_site_label_1
_geom_torsion_atom_site_label_2
_geom_torsion_atom_site_label_3
_geom_torsion_atom_site_label_4
_geom_torsion
C13 N1 C2A C3A -149.8(6)
C12 N1 C2A C3A 71.1(7)
N1 C2A C3A O4A 62.7(11)
C2A C3A O4A C5A -161.6(7)
C3A O4A C5A C6A 160.5(8)
O4A C5A C6A O7 -66.7(6)
C3B O4B C5B C6B 69.9(10)
O4B C5B C6B O7 64.8(5)
C5A C6A O7 C8 -72.6(5)
C5A C6A O7 C6B -37.6(5)
C5B C6B O7 C8 -158.0(3)
C5B C6B O7 C6A 48.9(5)
C6A O7 C8 C9 131.6(4)
C6B O7 C8 C9 113.0(3)
O7 C8 C9 O10 -66.2(3)
C8 C9 O10 C11 167.56(18)
C9 O10 C11 C12 -153.99(17)
C13 N1 C12 C11 90.5(2)
C2A N1 C12 C11 -130.0(2)
O10 C11 C12 N1 63.6(2)
C2A N1 C13 C14 110.6(2)
C12 N1 C13 C14 -111.3(2)
N1 C13 C14 O15 7.1(3)
N1 C13 C14 C16 125.7(2)
N1 C13 C14 C20 -112.6(2)
O15 C14 C16 F18 -178.63(18)
C20 C14 C16 F18 -61.8(2)
C13 C14 C16 F18 60.1(2)
O15 C14 C16 F19 -56.8(2)
C20 C14 C16 F19 60.0(2)
C13 C14 C16 F19 -178.15(17)
O15 C14 C16 F17 62.2(2)
C20 C14 C16 F17 179.10(19)
C13 C14 C16 F17 -59.1(2)
O15 C14 C20 F22 55.9(3)
C16 C14 C20 F22 -60.6(3)
C13 C14 C20 F22 177.86(19)
O15 C14 C20 F23 -63.3(2)
C16 C14 C20 F23 -179.74(19)
C13 C14 C20 F23 58.7(2)
O15 C14 C20 F21 177.45(18)
C16 C14 C20 F21 61.0(3)
C13 C14 C20 F21 -60.6(3)
